data_7111003
loop_
_publ_author_name
'Sessler, Jonathan L.'
'Seidel, Daniel'
'Bucher, Christophe'
'Lynch, Vincent'

_publ_section_title
;
 [26]Hexaphyrin(1.1.1.1.0.0): an all-aza isomer of rubyrin with an
 inverted pyrrole subunit
;
_journal_issue 16
_journal_name_full 'Chemical Communications'
_journal_page_first 1473
_journal_paper_doi 10.1039/b003777j
_journal_year 2000
_chemical_formula_sum 'C54 H60 Cl2 N6 O3'
_chemical_formula_weight 911.98
_chemical_name_systematic
; 
 ? 
;
_space_group_IT_number 14
_symmetry_cell_setting monoclinic
_symmetry_space_group_name_Hall '-P 2ybc'
_symmetry_space_group_name_H-M 'P 1 21/c 1'
_atom_sites_solution_hydrogens geom
_atom_sites_solution_primary direct
_atom_sites_solution_secondary difmap
_audit_creation_method SHELXL
_cell_angle_alpha 90.00
_cell_angle_beta 95.591(2)
_cell_angle_gamma 90.00
_cell_formula_units_Z 4
_cell_length_a 20.6415(5)
_cell_length_b 13.3094(4)
_cell_length_c 17.2658(8)
_cell_measurement_temperature 123(2)
_cell_volume 4720.8(3)
_computing_cell_refinement KappaCCD
_computing_data_collection KappaCCD
_computing_data_reduction
;
Denzo and Scalepak (Otwinowski and Minor, 1997) 
;
_computing_molecular_graphics 'SHELXL-Plus, Siemens Analytical'
_computing_structure_refinement 'SHELXL-97 (Sheldrick, 1997)'
_computing_structure_solution 'Sir92 (Altomare et al. 1994)'
_diffrn_ambient_temperature 123(2)
_diffrn_measurement_device 'Nonius Kappa CCD'
_diffrn_measurement_method \w-scans
_diffrn_radiation_monochromator graphite
_diffrn_radiation_source 'normal-focus sealed tube'
_diffrn_radiation_type MoK\a
_diffrn_radiation_wavelength 0.71073
_diffrn_reflns_av_R_equivalents 0.0000
_diffrn_reflns_av_sigmaI/netI 0.0996
_diffrn_reflns_limit_h_max 24
_diffrn_reflns_limit_h_min 0
_diffrn_reflns_limit_k_max 15
_diffrn_reflns_limit_k_min 0
_diffrn_reflns_limit_l_max 19
_diffrn_reflns_limit_l_min -20
_diffrn_reflns_number 8152
_diffrn_reflns_theta_max 25.04
_diffrn_reflns_theta_min 3.06
_exptl_absorpt_coefficient_mu 0.189
_exptl_absorpt_correction_type none
_exptl_crystal_colour 'dark green'
_exptl_crystal_density_diffrn 1.283
_exptl_crystal_description prisms
_exptl_crystal_F_000 1936
_exptl_crystal_size_max 0.10
_exptl_crystal_size_mid 0.08
_exptl_crystal_size_min 0.08
_refine_diff_density_max 0.484
_refine_diff_density_min -0.323
_refine_diff_density_rms 0.076
_refine_ls_extinction_coef 0.0009(3)
_refine_ls_extinction_expression Fc^*^=kFc[1+0.001xFc^2^\l^3^/sin(2\q)]^-1/4^
_refine_ls_extinction_method SHELXL
_refine_ls_goodness_of_fit_all 1.191
_refine_ls_goodness_of_fit_obs 1.327
_refine_ls_hydrogen_treatment mixed
_refine_ls_matrix_type full
_refine_ls_number_parameters 574
_refine_ls_number_reflns 8152
_refine_ls_number_restraints 0
_refine_ls_restrained_S_all 1.191
_refine_ls_restrained_S_obs 1.327
_refine_ls_R_factor_all 0.1493
_refine_ls_R_factor_obs 0.0983
_refine_ls_shift/esd_max -0.085
_refine_ls_shift/esd_mean 0.006
_refine_ls_structure_factor_coef Fsqd
_refine_ls_weighting_details 'w=1/[\s^2^(Fo^2^)+(0.0458P)^2^+9.8135P] where P=(Fo^2^+2Fc^2^)/3'
_refine_ls_weighting_scheme calc
_refine_ls_wR_factor_all 0.1835
_refine_ls_wR_factor_obs 0.1683
_reflns_number_observed 5669
_reflns_number_total 8152
_reflns_observed_criterion >2sigma(I)
_cod_data_source_file b003777jsup1.cif
_cod_data_source_block invt
_cod_depositor_comments
;
The following automatic conversions were performed:

'_symmetry_cell_setting' value 'Monoclinic' changed to 'monoclinic'
according to /home/saulius/struct/CIF-dictionaries/cif_core.dic
dictionary named 'cif_core.dic' version 2.4.2 from 2011-04-26.

Automatic conversion script
Id: cif_fix_values 1891 2012-01-12 08:04:46Z andrius 

The following automatic conversions were performed:

'_refine_ls_weighting_scheme' value 'calc
w=1/[\s^2^(Fo^2^)+(0.0458P)^2^+9.8135P] where P=(Fo^2^+2Fc^2^)/3' was
changed to 'calc'. New tag '_refine_ls_weighting_details' was
created. The value of the new tag was set to
'w=1/[\s^2^(Fo^2^)+(0.0458P)^2^+9.8135P] where P=(Fo^2^+2Fc^2^)/3'.

Automatic conversion script
Id: cif_fix_values 3143 2015-03-26 13:38:13Z robertas 
;
_cod_original_sg_symbol_H-M P21/c
_cod_database_code 7111003

loop_
_symmetry_equiv_pos_as_xyz
'x, y, z'
'-x, y+1/2, -z+1/2'
'-x, -y, -z'
'x, -y-1/2, z-1/2'

loop_
_atom_site_aniso_label
_atom_site_aniso_U_11
_atom_site_aniso_U_22
_atom_site_aniso_U_33
_atom_site_aniso_U_23
_atom_site_aniso_U_13
_atom_site_aniso_U_12
Cl1 0.0208(6) 0.0262(6) 0.0323(7) 0.0030(5) 0.0030(5) 0.0038(5)
Cl2 0.0260(6) 0.0264(6) 0.0304(7) -0.0027(5) 0.0023(5) -0.0034(5)
O1 0.016(2) 0.037(2) 0.032(2) -0.003(2) 0.0015(14) -0.003(2)
N1 0.021(2) 0.025(2) 0.016(2) 0.001(2) 0.001(2) 0.002(2)
N2 0.016(2) 0.020(2) 0.026(2) -0.003(2) 0.003(2) 0.007(2)
N3 0.016(2) 0.028(2) 0.022(2) 0.002(2) -0.003(2) 0.005(2)
N4 0.013(2) 0.023(2) 0.018(2) -0.004(2) -0.003(2) -0.001(2)
N5 0.019(2) 0.025(2) 0.018(2) -0.003(2) 0.000(2) 0.001(2)
N6 0.016(2) 0.024(2) 0.022(2) -0.003(2) 0.001(2) 0.002(2)
C1 0.025(3) 0.016(2) 0.024(3) -0.004(2) 0.002(2) -0.002(2)
C2 0.022(3) 0.022(2) 0.021(2) 0.001(2) 0.004(2) -0.001(2)
C3 0.020(2) 0.022(2) 0.018(2) 0.000(2) -0.001(2) 0.000(2)
C4 0.017(2) 0.020(2) 0.028(3) -0.004(2) 0.000(2) -0.002(2)
C5 0.023(3) 0.021(2) 0.027(3) 0.001(2) 0.006(2) -0.001(2)
C6 0.019(2) 0.024(3) 0.025(3) -0.003(2) 0.004(2) 0.001(2)
C7 0.028(3) 0.027(3) 0.023(3) -0.009(2) 0.006(2) 0.005(2)
C8 0.014(2) 0.032(3) 0.035(3) -0.003(2) 0.007(2) 0.005(2)
C9 0.018(2) 0.022(2) 0.028(3) 0.003(2) 0.003(2) 0.000(2)
C10 0.015(2) 0.019(2) 0.033(3) 0.000(2) -0.001(2) 0.000(2)
C11 0.015(2) 0.016(2) 0.029(3) 0.001(2) 0.002(2) -0.001(2)
C12 0.019(2) 0.021(2) 0.026(3) 0.008(2) 0.002(2) 0.001(2)
C13 0.016(2) 0.024(2) 0.021(2) 0.002(2) -0.002(2) -0.001(2)
C14 0.018(2) 0.023(2) 0.021(3) -0.004(2) 0.003(2) -0.003(2)
C15 0.022(3) 0.023(2) 0.018(2) 0.001(2) 0.001(2) 0.001(2)
C16 0.020(3) 0.027(3) 0.019(2) 0.001(2) 0.002(2) -0.004(2)
C17 0.014(2) 0.023(2) 0.021(2) 0.000(2) 0.003(2) 0.002(2)
C18 0.018(2) 0.020(2) 0.018(2) -0.004(2) 0.004(2) 0.006(2)
C19 0.023(3) 0.016(2) 0.025(3) -0.002(2) 0.000(2) 0.000(2)
C20 0.021(2) 0.015(2) 0.025(3) 0.000(2) 0.008(2) -0.001(2)
C21 0.017(2) 0.018(2) 0.029(3) 0.003(2) 0.010(2) 0.000(2)
C22 0.008(2) 0.018(2) 0.031(3) 0.000(2) 0.001(2) 0.001(2)
C23 0.016(2) 0.019(2) 0.026(3) 0.001(2) 0.002(2) 0.002(2)
C24 0.016(2) 0.018(2) 0.031(3) 0.001(2) 0.005(2) 0.002(2)
C25 0.012(2) 0.026(3) 0.029(3) 0.000(2) -0.003(2) 0.001(2)
C26 0.021(2) 0.022(2) 0.017(2) 0.000(2) 0.000(2) 0.001(2)
C27 0.020(2) 0.014(2) 0.026(3) 0.005(2) -0.001(2) -0.001(2)
C28 0.022(3) 0.016(2) 0.027(3) -0.004(2) 0.004(2) -0.004(2)
C29 0.018(2) 0.025(3) 0.027(3) 0.003(2) 0.002(2) 0.005(2)
C30 0.024(3) 0.026(3) 0.035(3) -0.002(2) 0.004(2) 0.002(2)
C31 0.036(3) 0.035(3) 0.027(3) -0.007(2) -0.002(2) 0.007(2)
C32 0.035(3) 0.045(3) 0.027(3) -0.002(2) 0.007(2) 0.009(3)
C33 0.031(3) 0.047(3) 0.032(3) 0.003(3) 0.007(2) -0.001(3)
C34 0.023(3) 0.042(3) 0.026(3) -0.003(2) 0.002(2) -0.002(2)
C35 0.019(2) 0.029(3) 0.030(3) 0.006(2) 0.002(2) 0.002(2)
C36 0.025(3) 0.038(3) 0.027(3) 0.000(2) 0.003(2) 0.005(2)
C37 0.020(3) 0.032(3) 0.030(3) -0.005(2) -0.004(2) -0.001(2)
C38 0.023(3) 0.027(3) 0.032(3) -0.007(2) -0.001(2) 0.001(2)
C39 0.023(3) 0.029(3) 0.026(3) -0.004(2) 0.005(2) -0.001(2)
C40 0.021(3) 0.029(3) 0.026(3) -0.002(2) 0.003(2) 0.001(2)
C41 0.013(2) 0.022(2) 0.026(3) -0.002(2) -0.002(2) 0.000(2)
C42 0.022(3) 0.021(3) 0.032(3) 0.003(2) -0.001(2) 0.002(2)
C43 0.031(3) 0.039(3) 0.036(3) -0.011(3) 0.002(2) 0.003(2)
C44 0.037(3) 0.049(3) 0.025(3) -0.007(3) -0.001(2) -0.001(3)
C45 0.031(3) 0.037(3) 0.027(3) 0.002(2) -0.005(2) 0.004(2)
C46 0.025(3) 0.024(3) 0.025(3) -0.004(2) -0.001(2) -0.001(2)
O1B 0.045(2) 0.043(2) 0.039(2) -0.003(2) 0.011(2) 0.002(2)
C2B 0.069(4) 0.058(4) 0.031(3) -0.002(3) 0.011(3) 0.002(3)
C3B 0.072(5) 0.061(4) 0.049(4) -0.011(3) 0.011(3) -0.025(4)
C4B 0.068(5) 0.062(4) 0.047(4) 0.004(3) -0.008(3) -0.004(4)
C5B 0.052(4) 0.036(3) 0.046(3) 0.010(3) 0.017(3) -0.004(3)

loop_
_atom_site_label
_atom_site_type_symbol
_atom_site_fract_x
_atom_site_fract_y
_atom_site_fract_z
_atom_site_U_iso_or_equiv
_atom_site_thermal_displace_type
_atom_site_occupancy
_atom_site_calc_flag
_atom_site_refinement_flags
Cl1 Cl 0.34550(5) 0.11639(8) -0.06883(7) 0.0264(3) Uani 1 d .
Cl2 Cl 0.17441(6) -0.13252(9) 0.05304(7) 0.0276(3) Uani 1 d .
O1 O 0.1978(2) 0.1497(3) -0.0669(2) 0.0285(8) Uani 1 d .
N1 N 0.2303(2) -0.0618(3) -0.2549(2) 0.0206(9) Uani 1 d .
H1N H 0.2267(23) -0.0504(36) -0.3020(28) 0.028(15) Uiso 1 d .
N2 N 0.3983(2) -0.0999(3) -0.0952(2) 0.0204(9) Uani 1 d .
H2N H 0.3782(20) -0.0535(32) -0.0823(23) 0.008(12) Uiso 1 d .
N3 N 0.3788(2) -0.0205(3) 0.0780(2) 0.0225(9) Uani 1 d .
H3N H 0.3628(21) 0.0046(33) 0.0382(26) 0.017(13) Uiso 1 d .
N4 N 0.2473(2) 0.0603(3) 0.1238(2) 0.0182(8) Uani 1 d .
H4N H 0.2330(24) 0.0079(38) 0.0970(28) 0.035(15) Uiso 1 d .
N5 N 0.1165(2) 0.1172(3) 0.0493(2) 0.0208(8) Uani 1 d .
H5N H 0.1452(29) 0.1128(42) 0.0076(33) 0.059(18) Uiso 1 d .
N6 N 0.0796(2) 0.0674(3) -0.1333(2) 0.0206(9) Uani 1 d .
H6N H 0.1241(33) 0.0878(47) -0.1070(35) 0.080(21) Uiso 1 d .
C1 C 0.1761(2) -0.0414(3) -0.2166(3) 0.0217(10) Uani 1 d .
C2 C 0.1940(2) -0.0681(3) -0.1369(2) 0.0215(10) Uani 1 d .
H2 H 0.1663(2) -0.0631(3) -0.0955(2) 0.026 Uiso 1 d R
C3 C 0.2562(2) -0.1013(3) -0.1299(2) 0.0205(10) Uani 1 d .
H3 H 0.2802(2) -0.1247(3) -0.0829(2) 0.025 Uiso 1 d R
C4 C 0.2812(2) -0.0961(3) -0.2038(3) 0.0216(10) Uani 1 d .
C5 C 0.3421(2) -0.1221(3) -0.2263(3) 0.0235(10) Uani 1 d .
C6 C 0.3956(2) -0.1371(3) -0.1685(3) 0.0223(10) Uani 1 d .
C7 C 0.4529(2) -0.1943(3) -0.1722(3) 0.0257(11) Uani 1 d .
H7 H 0.4642(2) -0.2302(3) -0.2171(3) 0.031 Uiso 1 d R
C8 C 0.4882(2) -0.1894(4) -0.1018(3) 0.0268(11) Uani 1 d .
H8 H 0.5297(2) -0.2204(4) -0.0882(3) 0.032 Uiso 1 d R
C9 C 0.4539(2) -0.1298(3) -0.0520(3) 0.0225(10) Uani 1 d .
C10 C 0.4711(2) -0.1124(3) 0.0272(3) 0.0226(10) Uani 1 d .
H10 H 0.5139(2) -0.1360(3) 0.0453(3) 0.027 Uiso 1 d R
C11 C 0.4382(2) -0.0688(3) 0.0853(3) 0.0202(10) Uani 1 d .
C12 C 0.4604(2) -0.0683(3) 0.1658(3) 0.0219(10) Uani 1 d .
C13 C 0.4150(2) -0.0179(3) 0.2051(2) 0.0204(10) Uani 1 d .
C14 C 0.3646(2) 0.0144(3) 0.1485(2) 0.0203(10) Uani 1 d .
C15 C 0.3090(2) 0.0748(3) 0.1600(2) 0.0211(10) Uani 1 d .
C16 C 0.3074(2) 0.1599(3) 0.2076(2) 0.0222(11) Uani 1 d .
C17 C 0.2434(2) 0.1946(3) 0.2030(2) 0.0194(10) Uani 1 d .
C18 C 0.2063(2) 0.1300(3) 0.1522(2) 0.0188(10) Uani 1 d .
C19 C 0.1386(2) 0.1365(3) 0.1245(3) 0.0215(10) Uani 1 d .
C20 C 0.0843(2) 0.1665(3) 0.1647(3) 0.0202(10) Uani 1 d .
C21 C 0.0304(2) 0.1673(3) 0.1105(3) 0.0206(10) Uani 1 d .
C22 C 0.0499(2) 0.1375(3) 0.0372(3) 0.0190(10) Uani 1 d .
C23 C 0.0103(2) 0.1291(3) -0.0328(2) 0.0205(10) Uani 1 d .
H23 H -0.0339(2) 0.1489(3) -0.0287(2) 0.025 Uiso 1 d R
C24 C 0.0216(2) 0.0981(3) -0.1064(3) 0.0216(10) Uani 1 d .
C25 C -0.0269(2) 0.0852(3) -0.1699(3) 0.0226(11) Uani 1 d .
H25 H -0.0722(2) 0.1003(3) -0.1689(3) 0.027 Uiso 1 d R
C26 C 0.0013(2) 0.0490(3) -0.2322(2) 0.0202(10) Uani 1 d .
H26 H -0.0204(2) 0.0343(3) -0.2826(2) 0.024 Uiso 1 d R
C27 C 0.0689(2) 0.0361(3) -0.2100(3) 0.0203(10) Uani 1 d .
C28 C 0.1172(2) -0.0050(3) -0.2537(3) 0.0216(10) Uani 1 d .
C29 C 0.3532(2) -0.1370(3) -0.3092(3) 0.0231(10) Uani 1 d .
C30 C 0.3094(2) -0.1899(3) -0.3609(3) 0.0282(11) Uani 1 d .
H30 H 0.2702(2) -0.2158(3) -0.3427(3) 0.034 Uiso 1 d R
C31 C 0.3210(3) -0.2049(4) -0.4378(3) 0.0333(12) Uani 1 d .
H31 H 0.2905(3) -0.2419(4) -0.4723(3) 0.040 Uiso 1 d R
C32 C 0.3769(3) -0.1676(4) -0.4651(3) 0.0353(13) Uani 1 d .
H32 H 0.3844(3) -0.1778(4) -0.5185(3) 0.042 Uiso 1 d R
C33 C 0.4208(2) -0.1156(4) -0.4153(3) 0.0364(13) Uani 1 d .
H33 H 0.4598(2) -0.0897(4) -0.4341(3) 0.044 Uiso 1 d R
C34 C 0.4094(2) -0.1002(4) -0.3381(3) 0.0302(12) Uani 1 d .
H34 H 0.4402(2) -0.0632(4) -0.3040(3) 0.036 Uiso 1 d R
C35 C 0.5217(2) -0.1183(3) 0.1994(3) 0.0261(11) Uani 1 d .
H35A H 0.5271(2) -0.1076(3) 0.2546(3) 0.039 Uiso 1 d R
H35B H 0.5186(2) -0.1890(3) 0.1888(3) 0.039 Uiso 1 d R
H35C H 0.5584(2) -0.0909(3) 0.1765(3) 0.039 Uiso 1 d R
C36 C 0.4162(2) -0.0064(4) 0.2919(3) 0.0299(12) Uani 1 d .
H36A H 0.4253(2) -0.0700(4) 0.3169(3) 0.045 Uiso 1 d R
H36B H 0.3749(2) 0.0181(4) 0.3047(3) 0.045 Uiso 1 d R
H36C H 0.4491(2) 0.0413(4) 0.3103(3) 0.045 Uiso 1 d R
C37 C 0.3656(2) 0.2155(4) 0.2456(3) 0.0278(11) Uani 1 d .
H37A H 0.3698(2) 0.2039(4) 0.3008(3) 0.042 Uiso 1 d R
H37B H 0.3608(2) 0.2861(4) 0.2352(3) 0.042 Uiso 1 d R
H37C H 0.4040(2) 0.1926(4) 0.2238(3) 0.042 Uiso 1 d R
C38 C 0.2222(2) 0.2908(3) 0.2371(3) 0.0280(11) Uani 1 d .
H38A H 0.1816(2) 0.3129(3) 0.2107(3) 0.042 Uiso 1 d R
H38B H 0.2554(2) 0.3405(3) 0.2330(3) 0.042 Uiso 1 d R
H38C H 0.2180(2) 0.2806(3) 0.2915(3) 0.042 Uiso 1 d R
C39 C 0.0839(2) 0.1838(3) 0.2506(2) 0.0255(11) Uani 1 d .
H39A H 0.0856(2) 0.2545(3) 0.2615(2) 0.038 Uiso 1 d R
H39B H 0.1208(2) 0.1513(3) 0.2781(2) 0.038 Uiso 1 d R
H39C H 0.0451(2) 0.1559(3) 0.2682(2) 0.038 Uiso 1 d R
C40 C -0.0368(2) 0.1980(4) 0.1251(3) 0.0254(11) Uani 1 d .
H40A H -0.0499(2) 0.1627(4) 0.1695(3) 0.038 Uiso 1 d R
H40B H -0.0664(2) 0.1831(4) 0.0801(3) 0.038 Uiso 1 d R
H40C H -0.0380(2) 0.2692(4) 0.1341(3) 0.038 Uiso 1 d R
C41 C 0.1054(2) -0.0107(3) -0.3398(3) 0.0206(10) Uani 1 d .
C42 C 0.1176(2) -0.0987(3) -0.3791(3) 0.0254(11) Uani 1 d .
H42 H 0.1328(2) -0.1568(3) -0.3498(3) 0.030 Uiso 1 d R
C43 C 0.1081(2) -0.1030(4) -0.4596(3) 0.0353(13) Uani 1 d .
H43 H 0.1163(2) -0.1643(4) -0.4864(3) 0.042 Uiso 1 d R
C44 C 0.0863(2) -0.0188(4) -0.5016(3) 0.0373(13) Uani 1 d .
H44 H 0.0810(2) -0.0209(4) -0.5575(3) 0.045 Uiso 1 d R
C45 C 0.0732(2) 0.0683(4) -0.4634(3) 0.0324(12) Uani 1 d .
H45 H 0.0580(2) 0.1264(4) -0.4927(3) 0.039 Uiso 1 d R
C46 C 0.0824(2) 0.0719(3) -0.3826(3) 0.0251(11) Uani 1 d .
H46 H 0.0721(2) 0.1321(3) -0.3557(3) 0.030 Uiso 1 d R
O1B O 0.2243(2) 0.3519(3) -0.0434(2) 0.0416(9) Uani 1 d .
C2B C 0.2419(3) 0.3724(5) 0.0376(3) 0.052(2) Uani 1 d .
H2BA H 0.2202(3) 0.3273(5) 0.0699(3) 0.063 Uiso 1 d R
H2BB H 0.2305(3) 0.4403(5) 0.0494(3) 0.063 Uiso 1 d R
C3B C 0.3357(3) 0.3956(5) -0.0261(3) 0.060(2) Uani 1 d .
H3BA H 0.3739(3) 0.3596(5) -0.0378(3) 0.072 Uiso 1 d R
H3BB H 0.3453(3) 0.4662(5) -0.0241(3) 0.072 Uiso 1 d R
C4B C 0.3146(3) 0.3609(5) 0.0498(3) 0.060(2) Uani 1 d .
H4BA H 0.3253(3) 0.2914(5) 0.0588(3) 0.072 Uiso 1 d R
H4BB H 0.3339(3) 0.4000(5) 0.0928(3) 0.072 Uiso 1 d R
C5B C 0.2799(3) 0.3728(4) -0.0848(3) 0.0440(14) Uani 1 d .
H5BA H 0.2711(3) 0.4296(4) -0.1185(3) 0.053 Uiso 1 d R
H5BB H 0.2894(3) 0.3160(4) -0.1161(3) 0.053 Uiso 1 d R
H1O H 0.2435(33) 0.1207(45) -0.0728(33) 0.068(19) Uiso 1 d .
H2O H 0.2024(31) 0.2038(48) -0.0587(36) 0.055(24) Uiso 1 d .

loop_
_atom_type_symbol
_atom_type_description
_atom_type_scat_dispersion_real
_atom_type_scat_dispersion_imag
_atom_type_scat_source
C C 0.0033 0.0016 'International Tables Vol C Tables 4.2.6.8 and 6.1.1.4'
H H 0.0000 0.0000 'International Tables Vol C Tables 4.2.6.8 and 6.1.1.4'
N N 0.0061 0.0033 'International Tables Vol C Tables 4.2.6.8 and 6.1.1.4'
Cl Cl 0.1484 0.1585 'International Tables Vol C Tables 4.2.6.8 and 6.1.1.4'
O O 0.0106 0.0060 'International Tables Vol C Tables 4.2.6.8 and 6.1.1.4'

loop_
_geom_angle_atom_site_label_1
_geom_angle_atom_site_label_2
_geom_angle_atom_site_label_3
_geom_angle
H1O O1 H2O 106.3(58)
C4 N1 C1 111.1(4)
C4 N1 H1N 133.0(34)
C1 N1 H1N 115.9(34)
C6 N2 C9 111.1(4)
C6 N2 H2N 125.2(30)
C9 N2 H2N 120.7(30)
C14 N3 C11 110.1(4)
C14 N3 H3N 121.1(32)
C11 N3 H3N 123.9(32)
C15 N4 C18 108.5(4)
C15 N4 H4N 127.1(32)
C18 N4 H4N 122.7(33)
C19 N5 C22 109.9(4)
C19 N5 H5N 123.0(33)
C22 N5 H5N 124.0(33)
C27 N6 C24 110.3(4)
C27 N6 H6N 123.9(35)
C24 N6 H6N 122.8(35)
N1 C1 C28 123.8(4)
N1 C1 C2 105.4(4)
C28 C1 C2 130.8(4)
C3 C2 C1 108.7(4)
C3 C2 H2 125.9(3)
C1 C2 H2 125.4(3)
C2 C3 C4 109.1(4)
C2 C3 H3 126.0(3)
C4 C3 H3 124.9(2)
N1 C4 C5 123.6(4)
N1 C4 C3 105.6(4)
C5 C4 C3 130.7(4)
C4 C5 C6 119.8(4)
C4 C5 C29 122.0(4)
C6 C5 C29 118.3(4)
N2 C6 C7 106.3(4)
N2 C6 C5 124.1(4)
C7 C6 C5 129.6(4)
C8 C7 C6 108.3(4)
C8 C7 H7 126.6(3)
C6 C7 H7 125.1(3)
C7 C8 C9 108.4(4)
C7 C8 H8 126.0(3)
C9 C8 H8 125.7(3)
N2 C9 C10 127.3(4)
N2 C9 C8 106.0(4)
C10 C9 C8 126.5(4)
C11 C10 C9 132.7(4)
C11 C10 H10 113.5(2)
C9 C10 H10 113.8(3)
N3 C11 C10 128.4(4)
N3 C11 C12 106.6(4)
C10 C11 C12 125.0(4)
C13 C12 C11 108.2(4)
C13 C12 C35 127.9(4)
C11 C12 C35 123.9(4)
C12 C13 C14 107.1(4)
C12 C13 C36 126.2(4)
C14 C13 C36 126.5(4)
N3 C14 C13 107.8(4)
N3 C14 C15 124.1(4)
C13 C14 C15 128.1(4)
N4 C15 C16 107.8(4)
N4 C15 C14 125.2(4)
C16 C15 C14 126.9(4)
C17 C16 C15 108.1(4)
C17 C16 C37 125.0(4)
C15 C16 C37 126.1(4)
C16 C17 C18 106.8(4)
C16 C17 C38 125.0(4)
C18 C17 C38 127.6(4)
N4 C18 C17 108.6(4)
N4 C18 C19 122.3(4)
C17 C18 C19 128.8(4)
N5 C19 C20 108.1(4)
N5 C19 C18 122.2(4)
C20 C19 C18 129.6(4)
C21 C20 C19 106.9(4)
C21 C20 C39 125.9(4)
C19 C20 C39 126.9(4)
C20 C21 C22 108.8(4)
C20 C21 C40 126.0(4)
C22 C21 C40 125.1(4)
C23 C22 N5 126.7(4)
C23 C22 C21 127.0(4)
N5 C22 C21 106.3(4)
C24 C23 C22 133.4(4)
C24 C23 H23 113.4(3)
C22 C23 H23 113.2(2)
C23 C24 N6 128.7(4)
C23 C24 C25 125.4(4)
N6 C24 C25 105.8(4)
C26 C25 C24 109.3(4)
C26 C25 H25 125.6(3)
C24 C25 H25 125.1(3)
C25 C26 C27 108.4(4)
C25 C26 H26 126.2(3)
C27 C26 H26 125.4(3)
N6 C27 C28 124.7(4)
N6 C27 C26 106.4(4)
C28 C27 C26 128.8(4)
C1 C28 C27 120.9(4)
C1 C28 C41 119.3(4)
C27 C28 C41 119.8(4)
C34 C29 C30 117.2(4)
C34 C29 C5 120.7(4)
C30 C29 C5 122.2(4)
C31 C30 C29 121.6(5)
C31 C30 H30 119.4(3)
C29 C30 H30 119.0(3)
C32 C31 C30 120.2(5)
C32 C31 H31 119.5(3)
C30 C31 H31 120.3(3)
C33 C32 C31 119.4(5)
C33 C32 H32 120.9(3)
C31 C32 H32 119.7(3)
C32 C33 C34 120.7(5)
C32 C33 H33 119.5(3)
C34 C33 H33 119.8(3)
C33 C34 C29 121.0(5)
C33 C34 H34 120.0(3)
C29 C34 H34 119.0(3)
C12 C35 H35A 109.3(3)
C12 C35 H35B 109.0(2)
H35A C35 H35B 109.5
C12 C35 H35C 110.0(2)
H35A C35 H35C 109.5
H35B C35 H35C 109.5
C13 C36 H36A 110.0(3)
C13 C36 H36B 109.5(2)
H36A C36 H36B 109.6
C13 C36 H36C 109.8(2)
H36A C36 H36C 109.6
H36B C36 H36C 108.3
C16 C37 H37A 110.1(2)
C16 C37 H37B 109.6(2)
H37A C37 H37B 109.9
C16 C37 H37C 109.2(3)
H37A C37 H37C 109.9
H37B C37 H37C 108.1
C17 C38 H38A 110.5(2)
C17 C38 H38B 108.8(2)
H38A C38 H38B 110.5
C17 C38 H38C 108.8(2)
H38A C38 H38C 110.5
H38B C38 H38C 107.7
C20 C39 H39A 109.9(2)
C20 C39 H39B 109.9(2)
H39A C39 H39B 109.4
C20 C39 H39C 109.8(2)
H39A C39 H39C 109.4
H39B C39 H39C 108.4
C21 C40 H40A 109.8(2)
C21 C40 H40B 109.5(2)
H40A C40 H40B 109.9
C21 C40 H40C 109.6(2)
H40A C40 H40C 109.8
H40B C40 H40C 108.1
C46 C41 C42 118.5(4)
C46 C41 C28 120.7(4)
C42 C41 C28 120.8(4)
C43 C42 C41 120.7(4)
C43 C42 H42 120.2(3)
C41 C42 H42 119.1(3)
C44 C43 C42 119.9(5)
C44 C43 H43 119.8(3)
C42 C43 H43 120.3(3)
C45 C44 C43 120.0(5)
C45 C44 H44 119.9(3)
C43 C44 H44 120.1(3)
C44 C45 C46 119.8(5)
C44 C45 H45 119.7(3)
C46 C45 H45 120.5(3)
C41 C46 C45 121.1(4)
C41 C46 H46 119.0(3)
C45 C46 H46 119.9(3)
C2B O1B C5B 108.1(4)
O1B C2B C4B 105.8(5)
O1B C2B H2BA 111.1(3)
C4B C2B H2BA 111.8(3)
O1B C2B H2BB 110.0(3)
C4B C2B H2BB 109.1(4)
H2BA C2B H2BB 109.0
C5B C3B C4B 105.2(5)
C5B C3B H3BA 110.5(4)
C4B C3B H3BA 110.3(4)
C5B C3B H3BB 111.4(3)
C4B C3B H3BB 110.4(4)
H3BA C3B H3BB 109.0
C3B C4B C2B 102.6(5)
C3B C4B H4BA 111.0(4)
C2B C4B H4BA 109.3(4)
C3B C4B H4BB 112.1(3)
C2B C4B H4BB 112.7(3)
H4BA C4B H4BB 109.0
O1B C5B C3B 107.6(4)
O1B C5B H5BA 109.9(3)
C3B C5B H5BA 109.9(3)
O1B C5B H5BB 110.2(3)
C3B C5B H5BB 110.8(4)
H5BA C5B H5BB 108.5

loop_
_geom_bond_atom_site_label_1
_geom_bond_atom_site_label_2
_geom_bond_distance
O1 H1O 1.03(7)
O1 H2O 0.74(6)
N1 C4 1.382(6)
N1 C1 1.381(6)
N1 H1N 0.82(5)
N2 C6 1.355(6)
N2 C9 1.367(6)
N2 H2N 0.79(4)
N3 C14 1.360(6)
N3 C11 1.380(6)
N3 H3N 0.81(4)
N4 C15 1.376(5)
N4 C18 1.377(5)
N4 H4N 0.87(5)
N5 C19 1.358(5)
N5 C22 1.397(5)
N5 H5N 0.98(6)
N6 C27 1.385(6)
N6 C24 1.389(6)
N6 H6N 1.02(7)
C1 C28 1.403(6)
C1 C2 1.435(6)
C2 C3 1.352(6)
C2 H2 0.96
C3 C4 1.424(6)
C3 H3 0.96
C4 C5 1.396(6)
C5 C6 1.428(6)
C5 C29 1.484(6)
C6 C7 1.413(6)
C7 C8 1.357(6)
C7 H7 0.96
C8 C9 1.410(6)
C8 H8 0.96
C9 C10 1.397(6)
C10 C11 1.393(6)
C10 H10 0.96
C11 C12 1.421(6)
C12 C13 1.383(6)
C12 C35 1.495(6)
C13 C14 1.423(6)
C13 C36 1.504(6)
C14 C15 1.431(6)
C15 C16 1.402(6)
C16 C17 1.394(6)
C16 C37 1.506(6)
C17 C18 1.401(6)
C17 C38 1.494(6)
C18 C19 1.436(6)
C19 C20 1.432(6)
C20 C21 1.382(6)
C20 C39 1.501(6)
C21 C22 1.421(6)
C21 C40 1.492(6)
C22 C23 1.395(6)
C23 C24 1.378(6)
C23 H23 0.96
C24 C25 1.420(6)
C25 C26 1.360(6)
C25 H25 0.96
C26 C27 1.421(6)
C26 H26 0.96
C27 C28 1.416(6)
C28 C41 1.485(6)
C29 C34 1.396(6)
C29 C30 1.397(6)
C30 C31 1.386(7)
C30 H30 0.96
C31 C32 1.380(7)
C31 H31 0.96
C32 C33 1.374(7)
C32 H32 0.96
C33 C34 1.390(7)
C33 H33 0.96
C34 H34 0.96
C35 H35A 0.96
C35 H35B 0.96
C35 H35C 0.96
C36 H36A 0.96
C36 H36B 0.96
C36 H36C 0.96
C37 H37A 0.96
C37 H37B 0.96
C37 H37C 0.96
C38 H38A 0.96
C38 H38B 0.96
C38 H38C 0.96
C39 H39A 0.96
C39 H39B 0.96
C39 H39C 0.96
C40 H40A 0.96
C40 H40B 0.96
C40 H40C 0.96
C41 C46 1.383(6)
C41 C42 1.390(6)
C42 C43 1.385(7)
C42 H42 0.96
C43 C44 1.387(7)
C43 H43 0.96
C44 C45 1.374(7)
C44 H44 0.96
C45 C46 1.390(6)
C45 H45 0.96
C46 H46 0.96
O1B C2B 1.435(6)
O1B C5B 1.437(6)
C2B C4B 1.503(8)
C2B H2BA 0.96
C2B H2BB 0.96
C3B C5B 1.491(8)
C3B C4B 1.493(8)
C3B H3BA 0.96
C3B H3BB 0.96
C4B H4BA 0.96
C4B H4BB 0.96
C5B H5BA 0.96
C5B H5BB 0.96
